data_7125770
loop_
_publ_author_name
'Jia, Lixiang'
'Liu, Xiaobing'
'Zhang, An-An'
'Wang, Tao'
'Hua, Yuanzhao'
'Li, Heng'
'Liu, Lantao'

_publ_section_title
;
 Synthesis of planar chiral ferrocenes via a Pd(0)-catalyzed
 syn-carbopalladation/asymmetric C-H alkenylation process.
;
_journal_issue 11
_journal_name_full 'Chemical communications (Cambridge, England)'
_journal_page_first 1737
_journal_page_last 1740
_journal_paper_doi 10.1039/c9cc06529f
_journal_volume 56
_journal_year 2020
_chemical_formula_sum 'C31 H22 F3 Fe N O'
_chemical_formula_weight 537.35
_space_group_IT_number 19
_space_group_name_Hall 'P 2ac 2ab'
_space_group_name_H-M_alt 'P 21 21 21'
_symmetry_cell_setting orthorhombic
_symmetry_space_group_name_H-M 'P 21 21 21'
_atom_sites_solution_hydrogens geom
_atom_sites_solution_primary direct
_atom_sites_solution_secondary difmap
_audit_creation_method SHELXL-97
_audit_update_record
;
2018-07-03 deposited with the CCDC.	2020-01-03 downloaded from the CCDC.
;
_cell_angle_alpha 90.00
_cell_angle_beta 90.00
_cell_angle_gamma 90.00
_cell_formula_units_Z 4
_cell_length_a 10.501(2)
_cell_length_b 12.436(3)
_cell_length_c 19.235(4)
_cell_measurement_reflns_used 3868
_cell_measurement_temperature 293(2)
_cell_measurement_theta_max 20.05
_cell_measurement_theta_min 2.12
_cell_volume 2511.9(9)
_computing_cell_refinement 'Bruker SAINT'
_computing_data_collection 'Bruker APEX2'
_computing_data_reduction 'Bruker SAINT, SADABS and XPREP'
_computing_molecular_graphics 'Bruker SHELXTL'
_computing_publication_material 'Bruker SHELXTL'
_computing_structure_refinement 'SHELXL-97 (Sheldrick, 1997)'
_computing_structure_solution 'SHELXS-97 (Sheldrick, 1990)'
_diffrn_ambient_temperature 293(2)
_diffrn_measured_fraction_theta_full 0.997
_diffrn_measured_fraction_theta_max 0.997
_diffrn_measurement_device_type 'Bruker APEX-II CCD'
_diffrn_measurement_method '\w scans'
_diffrn_radiation_monochromator graphite
_diffrn_radiation_source 'fine-focus sealed tube'
_diffrn_radiation_type MoK\a
_diffrn_radiation_wavelength 0.71073
_diffrn_reflns_av_R_equivalents 0.0454
_diffrn_reflns_av_sigmaI/netI 0.0557
_diffrn_reflns_limit_h_max 13
_diffrn_reflns_limit_h_min -13
_diffrn_reflns_limit_k_max 16
_diffrn_reflns_limit_k_min -16
_diffrn_reflns_limit_l_max 25
_diffrn_reflns_limit_l_min -25
_diffrn_reflns_number 22786
_diffrn_reflns_theta_full 28.33
_diffrn_reflns_theta_max 28.33
_diffrn_reflns_theta_min 1.95
_diffrn_standards_number 0
_exptl_absorpt_coefficient_mu 0.648
_exptl_absorpt_correction_type none
_exptl_crystal_colour black
_exptl_crystal_density_diffrn 1.421
_exptl_crystal_density_method 'not measured'
_exptl_crystal_description block
_exptl_crystal_F_000 1104
_refine_diff_density_max 0.338
_refine_diff_density_min -0.224
_refine_diff_density_rms 0.042
_refine_ls_abs_structure_details 'Flack H D (1983), Acta Cryst. A39, 876-881'
_refine_ls_abs_structure_Flack 0.00(2)
_refine_ls_extinction_method none
_refine_ls_goodness_of_fit_ref 1.023
_refine_ls_hydrogen_treatment mixed
_refine_ls_matrix_type full
_refine_ls_number_parameters 334
_refine_ls_number_reflns 6212
_refine_ls_number_restraints 0
_refine_ls_restrained_S_all 1.023
_refine_ls_R_factor_all 0.0931
_refine_ls_R_factor_gt 0.0478
_refine_ls_shift/su_max 0.002
_refine_ls_shift/su_mean 0.000
_refine_ls_structure_factor_coef Fsqd
_refine_ls_weighting_details 'calc w=1/[\s^2^(Fo^2^)+(0.0657P)^2^+0.0000P] where P=(Fo^2^+2Fc^2^)/3'
_refine_ls_weighting_scheme calc
_refine_ls_wR_factor_gt 0.1157
_refine_ls_wR_factor_ref 0.1346
_reflns_number_gt 3730
_reflns_number_total 6212
_reflns_threshold_expression >2sigma(I)
_cod_data_source_file c9cc06529f2.cif
_cod_data_source_block 1
_cod_depositor_comments
;
The following automatic conversions were performed:

data item '_symmetry_cell_setting' value 'Orthorhombic' was changed
to 'orthorhombic' in accordance with the
/home/data/users/saulius/crontab/automatic-downloads/rss-feeds/RSC/lib/dictionaries/cif_core.dic
dictionary named 'cif_core.dic' version 2.4.2 last updated on
2011-04-26.

Automatic conversion script
Id: cif_fix_values 7556 2019-12-06 15:28:31Z antanas 

 Adding full bibliography for 7125770.cif.
;
_cod_original_sg_symbol_H-M P2(1)2(1)2(1)
_cod_database_code 7125770

loop_
_symmetry_equiv_pos_as_xyz
'x, y, z'
'-x+1/2, -y, z+1/2'
'-x, y+1/2, -z+1/2'
'x+1/2, -y+1/2, -z'

loop_
_atom_site_label
_atom_site_type_symbol
_atom_site_fract_x
_atom_site_fract_y
_atom_site_fract_z
_atom_site_U_iso_or_equiv
_atom_site_adp_type
_atom_site_occupancy
_atom_site_symmetry_multiplicity
_atom_site_calc_flag
_atom_site_refinement_flags
Fe1 Fe 0.39079(5) 0.29762(4) 0.77167(3) 0.06100(17) Uani 1 1 d .
C24 C 0.7838(3) 0.1994(3) 0.59996(16) 0.0538(8) Uani 1 1 d .
C13 C 0.6774(3) 0.3601(2) 0.73401(17) 0.0503(7) Uani 1 1 d .
C10 C 0.5846(3) 0.2825(2) 0.76033(16) 0.0530(8) Uani 1 1 d .
C23 C 0.8960(4) 0.1779(3) 0.63755(18) 0.0617(8) Uani 1 1 d .
H23A H 0.9171 0.2214 0.6751 0.074 Uiso 1 1 calc R
O1 O 0.7540(3) 0.5227(2) 0.79368(13) 0.0734(7) Uani 1 1 d .
N1 N 0.6198(3) 0.4047(2) 0.84796(13) 0.0629(7) Uani 1 1 d .
C15 C 0.7016(3) 0.2859(3) 0.61627(15) 0.0558(8) Uani 1 1 d .
C14 C 0.7354(3) 0.3647(3) 0.67264(16) 0.0523(8) Uani 1 1 d .
C6 C 0.5537(3) 0.3112(3) 0.82928(17) 0.0600(8) Uani 1 1 d .
C25 C 0.8305(3) 0.4486(3) 0.65383(18) 0.0576(9) Uani 1 1 d .
C31 C 1.0932(5) 0.6975(4) 0.6047(2) 0.0876(13) Uani 1 1 d .
C29 C 0.8906(5) 0.6005(3) 0.58420(19) 0.0752(10) Uani 1 1 d .
H29A H 0.8715 0.6491 0.5490 0.090 Uiso 1 1 calc R
C1 C 0.2885(4) 0.4369(3) 0.7758(3) 0.0838(12) Uani 1 1 d .
H1A H 0.3116 0.5010 0.8026 0.101 Uiso 1 1 calc R
C12 C 0.6924(3) 0.4395(3) 0.79314(17) 0.0568(8) Uani 1 1 d .
C16 C 0.5904(4) 0.2988(3) 0.57994(18) 0.0708(10) Uani 1 1 d .
H16A H 0.5354 0.3546 0.5917 0.085 Uiso 1 1 calc R
C30 C 0.8061(4) 0.5193(3) 0.59996(18) 0.0643(9) Uani 1 1 d .
H30A H 0.7318 0.5119 0.5741 0.077 Uiso 1 1 calc R
C27 C 1.0298(4) 0.5403(3) 0.6732(2) 0.0759(11) Uani 1 1 d .
H27A H 1.1053 0.5469 0.6981 0.091 Uiso 1 1 calc R
C17 C 0.5582(4) 0.2294(3) 0.5255(2) 0.0779(12) Uani 1 1 d .
H17A H 0.4816 0.2389 0.5020 0.093 Uiso 1 1 calc R
C3 C 0.2050(4) 0.2753(4) 0.7462(3) 0.0883(14) Uani 1 1 d .
H3A H 0.1585 0.2070 0.7483 0.106 Uiso 1 1 calc R
C26 C 0.9447(3) 0.4599(3) 0.6898(2) 0.0751(11) Uani 1 1 d .
H26A H 0.9640 0.4124 0.7256 0.090 Uiso 1 1 calc R
C9 C 0.5211(3) 0.1830(3) 0.74579(18) 0.0610(9) Uani 1 1 d .
H9A H 0.5246 0.1418 0.7024 0.073 Uiso 1 1 calc R
C19 C 0.7520(4) 0.1299(3) 0.54424(18) 0.0653(9) Uani 1 1 d .
C8 C 0.4531(4) 0.1551(3) 0.8073(2) 0.0727(10) Uani 1 1 d .
H8A H 0.4004 0.0907 0.8130 0.087 Uiso 1 1 calc R
C21 C 0.9441(5) 0.0276(4) 0.5636(3) 0.0964(15) Uani 1 1 d .
H21A H 0.9983 -0.0282 0.5509 0.116 Uiso 1 1 calc R
C7 C 0.4730(4) 0.2340(3) 0.8588(2) 0.0746(11) Uani 1 1 d .
H7A H 0.4379 0.2344 0.9060 0.089 Uiso 1 1 calc R
C22 C 0.9749(4) 0.0943(4) 0.6200(2) 0.0842(12) Uani 1 1 d .
H22A H 1.0487 0.0818 0.6455 0.101 Uiso 1 1 calc R
C5 C 0.3264(4) 0.4152(4) 0.7075(3) 0.0881(13) Uani 1 1 d .
H5A H 0.3780 0.4616 0.6774 0.106 Uiso 1 1 calc R
C20 C 0.8336(5) 0.0450(4) 0.5273(2) 0.0873(13) Uani 1 1 d .
H20A H 0.8125 -0.0005 0.4907 0.105 Uiso 1 1 calc R
C28 C 1.0036(4) 0.6103(3) 0.6205(2) 0.0676(10) Uani 1 1 d .
C2 C 0.2141(4) 0.3516(4) 0.8001(3) 0.0860(13) Uani 1 1 d .
H2A H 0.1757 0.3456 0.8464 0.103 Uiso 1 1 calc R
C4 C 0.2705(4) 0.3146(4) 0.6892(2) 0.0869(13) Uani 1 1 d .
H4A H 0.2790 0.2784 0.6442 0.104 Uiso 1 1 calc R
C18 C 0.6365(4) 0.1490(3) 0.50669(19) 0.0731(11) Uani 1 1 d .
H18A H 0.6155 0.1056 0.4691 0.088 Uiso 1 1 calc R
F1 F 1.1022(4) 0.7721(3) 0.6496(2) 0.1700(17) Uani 1 1 d .
C11 C 0.5931(6) 0.4712(4) 0.9078(2) 0.1108(18) Uani 1 1 d .
H11A H 0.6512 0.5308 0.9087 0.166 Uiso 1 1 calc R
H11B H 0.6031 0.4295 0.9494 0.166 Uiso 1 1 calc R
H11C H 0.5074 0.4976 0.9050 0.166 Uiso 1 1 calc R
F2 F 1.2092(4) 0.6660(3) 0.5979(4) 0.229(3) Uani 1 1 d .
F3 F 1.0740(6) 0.7478(4) 0.5485(2) 0.227(3) Uani 1 1 d .

loop_
_atom_site_aniso_label
_atom_site_aniso_U_11
_atom_site_aniso_U_22
_atom_site_aniso_U_33
_atom_site_aniso_U_23
_atom_site_aniso_U_13
_atom_site_aniso_U_12
Fe1 0.0576(3) 0.0509(3) 0.0745(3) 0.0006(2) 0.0051(3) 0.0011(3)
C24 0.0610(19) 0.0481(18) 0.0523(16) 0.0060(16) 0.0028(14) -0.0087(18)
C13 0.0489(16) 0.0474(17) 0.0546(17) -0.0007(15) -0.0027(15) 0.0031(14)
C10 0.0532(18) 0.0492(17) 0.0567(18) 0.0032(15) -0.0003(14) 0.0041(15)
C23 0.063(2) 0.054(2) 0.068(2) 0.0061(15) 0.0032(19) 0.0044(19)
O1 0.0823(17) 0.0555(14) 0.0825(18) -0.0091(13) -0.0042(14) -0.0037(14)
N1 0.0745(18) 0.0615(17) 0.0527(15) -0.0073(13) -0.0017(15) -0.0009(17)
C15 0.0542(18) 0.063(2) 0.0504(17) 0.0035(17) 0.0001(14) -0.0009(18)
C14 0.0497(17) 0.0506(19) 0.0567(18) -0.0003(15) -0.0051(15) 0.0050(15)
C6 0.070(2) 0.054(2) 0.0559(18) -0.0006(17) -0.0006(16) 0.0033(18)
C25 0.056(2) 0.056(2) 0.061(2) -0.0072(17) 0.0059(16) 0.0024(17)
C31 0.091(3) 0.072(3) 0.100(3) -0.015(3) 0.033(3) -0.028(3)
C29 0.102(3) 0.060(2) 0.064(2) 0.0036(17) 0.014(2) -0.010(3)
C1 0.061(2) 0.056(2) 0.134(4) -0.008(3) 0.001(3) 0.0097(19)
C12 0.059(2) 0.052(2) 0.059(2) -0.0030(16) -0.0087(16) -0.0007(17)
C16 0.066(2) 0.075(2) 0.072(2) -0.002(2) -0.0119(18) 0.008(2)
C30 0.069(2) 0.067(2) 0.057(2) -0.0043(18) -0.0056(18) -0.004(2)
C27 0.050(2) 0.076(3) 0.101(3) -0.008(2) -0.002(2) -0.005(2)
C17 0.078(3) 0.085(3) 0.071(2) 0.005(2) -0.026(2) -0.013(2)
C3 0.059(2) 0.073(3) 0.133(4) -0.008(3) -0.004(2) 0.000(2)
C26 0.053(2) 0.074(3) 0.097(3) 0.011(2) -0.012(2) 0.001(2)
C9 0.065(2) 0.0459(18) 0.072(2) -0.0031(16) -0.0006(17) 0.0013(16)
C19 0.081(2) 0.056(2) 0.059(2) -0.0006(18) 0.0105(19) -0.013(2)
C8 0.070(2) 0.058(2) 0.089(3) 0.013(2) 0.003(2) -0.008(2)
C21 0.113(4) 0.061(3) 0.116(4) -0.004(3) 0.016(3) 0.012(3)
C7 0.092(3) 0.070(3) 0.063(2) 0.0166(19) 0.013(2) 0.006(2)
C22 0.082(3) 0.074(3) 0.096(3) 0.012(2) -0.004(2) 0.017(2)
C5 0.068(3) 0.083(3) 0.114(4) 0.022(3) -0.002(3) 0.012(2)
C20 0.109(3) 0.067(3) 0.085(3) -0.016(2) 0.013(3) -0.013(3)
C28 0.072(2) 0.055(2) 0.076(2) -0.012(2) 0.017(2) 0.002(2)
C2 0.062(2) 0.082(3) 0.114(3) -0.011(3) 0.013(2) 0.007(2)
C4 0.080(3) 0.094(3) 0.087(3) -0.006(3) -0.007(2) 0.020(3)
C18 0.088(3) 0.067(2) 0.064(2) -0.002(2) -0.011(2) -0.015(2)
F1 0.190(3) 0.127(3) 0.193(3) -0.061(3) 0.065(3) -0.086(3)
C11 0.173(5) 0.096(3) 0.063(2) -0.022(2) 0.011(3) -0.012(4)
F2 0.117(3) 0.106(3) 0.463(9) 0.010(4) 0.130(4) -0.022(2)
F3 0.291(7) 0.231(5) 0.158(3) 0.077(3) -0.044(4) -0.186(5)

loop_
_atom_type_symbol
_atom_type_description
_atom_type_scat_dispersion_real
_atom_type_scat_dispersion_imag
_atom_type_scat_source
C C 0.0033 0.0016 'International Tables Vol C Tables 4.2.6.8 and 6.1.1.4'
H H 0.0000 0.0000 'International Tables Vol C Tables 4.2.6.8 and 6.1.1.4'
N N 0.0061 0.0033 'International Tables Vol C Tables 4.2.6.8 and 6.1.1.4'
O O 0.0106 0.0060 'International Tables Vol C Tables 4.2.6.8 and 6.1.1.4'
F F 0.0171 0.0103 'International Tables Vol C Tables 4.2.6.8 and 6.1.1.4'
Fe Fe 0.3463 0.8444 'International Tables Vol C Tables 4.2.6.8 and 6.1.1.4'

loop_
_geom_angle_atom_site_label_1
_geom_angle_atom_site_label_2
_geom_angle_atom_site_label_3
_geom_angle
C8 Fe1 C5 162.06(19)
C8 Fe1 C3 105.93(17)
C5 Fe1 C3 68.40(19)
C8 Fe1 C9 41.22(15)
C5 Fe1 C9 125.39(18)
C3 Fe1 C9 119.37(16)
C8 Fe1 C4 123.95(18)
C5 Fe1 C4 41.06(18)
C3 Fe1 C4 39.73(18)
C9 Fe1 C4 107.37(16)
C8 Fe1 C1 155.09(19)
C5 Fe1 C1 40.22(18)
C3 Fe1 C1 67.65(17)
C9 Fe1 C1 163.19(17)
C4 Fe1 C1 67.42(19)
C8 Fe1 C6 67.39(15)
C5 Fe1 C6 123.27(18)
C3 Fe1 C6 161.01(18)
C9 Fe1 C6 68.20(14)
C4 Fe1 C6 158.66(18)
C1 Fe1 C6 110.43(17)
C8 Fe1 C7 40.67(16)
C5 Fe1 C7 156.6(2)
C3 Fe1 C7 123.39(19)
C9 Fe1 C7 69.27(15)
C4 Fe1 C7 159.95(18)
C1 Fe1 C7 121.26(19)
C6 Fe1 C7 40.06(15)
C8 Fe1 C2 119.54(18)
C5 Fe1 C2 67.93(19)
C3 Fe1 C2 40.40(17)
C9 Fe1 C2 154.55(17)
C4 Fe1 C2 67.16(19)
C1 Fe1 C2 40.00(17)
C6 Fe1 C2 125.90(16)
C7 Fe1 C2 106.90(18)
C8 Fe1 C10 68.46(14)
C5 Fe1 C10 109.35(16)
C3 Fe1 C10 155.94(16)
C9 Fe1 C10 40.99(13)
C4 Fe1 C10 122.73(16)
C1 Fe1 C10 127.12(15)
C6 Fe1 C10 40.27(13)
C7 Fe1 C10 68.50(14)
C2 Fe1 C10 162.89(16)
C23 C24 C15 122.8(3)
C23 C24 C19 118.0(3)
C15 C24 C19 119.2(3)
C14 C13 C10 129.9(3)
C14 C13 C12 126.2(3)
C10 C13 C12 103.9(3)
C6 C10 C9 107.1(3)
C6 C10 C13 108.1(3)
C9 C10 C13 144.4(3)
C6 C10 Fe1 69.47(19)
C9 C10 Fe1 68.84(19)
C13 C10 Fe1 129.5(2)
C22 C23 C24 121.6(4)
C22 C23 H23A 119.2
C24 C23 H23A 119.2
C12 N1 C6 109.9(3)
C12 N1 C11 122.7(3)
C6 N1 C11 125.7(3)
C16 C15 C24 119.7(3)
C16 C15 C14 119.5(3)
C24 C15 C14 120.8(3)
C13 C14 C25 123.6(3)
C13 C14 C15 120.3(3)
C25 C14 C15 116.1(3)
N1 C6 C7 139.9(3)
N1 C6 C10 109.7(3)
C7 C6 C10 110.3(3)
N1 C6 Fe1 128.4(2)
C7 C6 Fe1 70.0(2)
C10 C6 Fe1 70.26(19)
C30 C25 C26 118.0(4)
C30 C25 C14 120.2(3)
C26 C25 C14 121.8(3)
F3 C31 F1 103.4(5)
F3 C31 F2 102.4(5)
F1 C31 F2 102.7(5)
F3 C31 C28 116.2(5)
F1 C31 C28 116.5(4)
F2 C31 C28 113.8(4)
C30 C29 C28 120.4(4)
C30 C29 H29A 119.8
C28 C29 H29A 119.8
C5 C1 C2 109.0(4)
C5 C1 Fe1 69.5(2)
C2 C1 Fe1 70.3(2)
C5 C1 H1A 125.5
C2 C1 H1A 125.5
Fe1 C1 H1A 125.5
O1 C12 N1 123.7(3)
O1 C12 C13 127.9(3)
N1 C12 C13 108.3(3)
C15 C16 C17 121.0(4)
C15 C16 H16A 119.5
C17 C16 H16A 119.5
C29 C30 C25 120.7(4)
C29 C30 H30A 119.6
C25 C30 H30A 119.6
C28 C27 C26 120.3(4)
C28 C27 H27A 119.8
C26 C27 H27A 119.8
C18 C17 C16 120.8(4)
C18 C17 H17A 119.6
C16 C17 H17A 119.6
C4 C3 C2 108.1(4)
C4 C3 Fe1 70.4(2)
C2 C3 Fe1 70.4(2)
C4 C3 H3A 125.9
C2 C3 H3A 125.9
Fe1 C3 H3A 125.9
C27 C26 C25 121.1(4)
C27 C26 H26A 119.5
C25 C26 H26A 119.5
C8 C9 C10 106.3(3)
C8 C9 Fe1 68.4(2)
C10 C9 Fe1 70.18(18)
C8 C9 H9A 126.8
C10 C9 H9A 126.8
Fe1 C9 H9A 126.8
C20 C19 C24 119.5(4)
C20 C19 C18 121.8(4)
C24 C19 C18 118.7(4)
C7 C8 C9 109.9(3)
C7 C8 Fe1 71.0(2)
C9 C8 Fe1 70.4(2)
C7 C8 H8A 125.1
C9 C8 H8A 125.1
Fe1 C8 H8A 125.1
C20 C21 C22 119.7(4)
C20 C21 H21A 120.2
C22 C21 H21A 120.2
C6 C7 C8 106.4(3)
C6 C7 Fe1 70.0(2)
C8 C7 Fe1 68.3(2)
C6 C7 H7A 126.8
C8 C7 H7A 126.8
Fe1 C7 H7A 126.8
C23 C22 C21 119.9(4)
C23 C22 H22A 120.1
C21 C22 H22A 120.1
C1 C5 C4 106.4(4)
C1 C5 Fe1 70.3(2)
C4 C5 Fe1 69.8(3)
C1 C5 H5A 126.8
C4 C5 H5A 126.8
Fe1 C5 H5A 126.8
C21 C20 C19 121.2(4)
C21 C20 H20A 119.4
C19 C20 H20A 119.4
C27 C28 C29 119.5(4)
C27 C28 C31 119.8(4)
C29 C28 C31 120.7(4)
C1 C2 C3 107.7(4)
C1 C2 Fe1 69.7(2)
C3 C2 Fe1 69.2(2)
C1 C2 H2A 126.2
C3 C2 H2A 126.2
Fe1 C2 H2A 126.2
C3 C4 C5 108.7(4)
C3 C4 Fe1 69.9(3)
C5 C4 Fe1 69.2(3)
C3 C4 H4A 125.7
C5 C4 H4A 125.7
Fe1 C4 H4A 125.7
C17 C18 C19 120.4(4)
C17 C18 H18A 119.8
C19 C18 H18A 119.8
N1 C11 H11A 109.5
N1 C11 H11B 109.5
H11A C11 H11B 109.5
N1 C11 H11C 109.5
H11A C11 H11C 109.5
H11B C11 H11C 109.5

loop_
_geom_bond_atom_site_label_1
_geom_bond_atom_site_label_2
_geom_bond_distance
Fe1 C8 2.010(4)
Fe1 C5 2.030(4)
Fe1 C3 2.031(4)
Fe1 C9 2.038(3)
Fe1 C4 2.038(4)
Fe1 C1 2.040(4)
Fe1 C6 2.045(4)
Fe1 C7 2.045(4)
Fe1 C2 2.048(4)
Fe1 C10 2.055(3)
C24 C23 1.408(5)
C24 C15 1.415(5)
C24 C19 1.416(5)
C13 C14 1.330(4)
C13 C10 1.462(4)
C13 C12 1.514(4)
C10 C6 1.412(4)
C10 C9 1.433(4)
C23 C22 1.371(5)
C23 H23A 0.9300
O1 C12 1.221(4)
N1 C12 1.371(4)
N1 C6 1.402(5)
N1 C11 1.444(5)
C15 C16 1.370(5)
C15 C14 1.504(4)
C14 C25 1.490(5)
C6 C7 1.401(5)
C25 C30 1.382(5)
C25 C26 1.392(5)
C31 F3 1.265(6)
C31 F1 1.272(5)
C31 F2 1.287(6)
C31 C28 1.467(5)
C29 C30 1.379(5)
C29 C28 1.382(6)
C29 H29A 0.9300
C1 C5 1.400(6)
C1 C2 1.398(6)
C1 H1A 0.9800
C16 C17 1.399(5)
C16 H16A 0.9300
C30 H30A 0.9300
C27 C28 1.364(5)
C27 C26 1.379(6)
C27 H27A 0.9300
C17 C18 1.344(6)
C17 H17A 0.9300
C3 C4 1.383(6)
C3 C2 1.408(6)
C3 H3A 0.9800
C26 H26A 0.9300
C9 C8 1.425(5)
C9 H9A 0.9800
C19 C20 1.398(6)
C19 C18 1.432(5)
C8 C7 1.409(6)
C8 H8A 0.9800
C21 C20 1.372(6)
C21 C22 1.404(6)
C21 H21A 0.9300
C7 H7A 0.9800
C22 H22A 0.9300
C5 C4 1.427(7)
C5 H5A 0.9800
C20 H20A 0.9300
C2 H2A 0.9800
C4 H4A 0.9800
C18 H18A 0.9300
C11 H11A 0.9600
C11 H11B 0.9600
C11 H11C 0.9600

loop_
_geom_torsion_atom_site_label_1
_geom_torsion_atom_site_label_2
_geom_torsion_atom_site_label_3
_geom_torsion_atom_site_label_4
_geom_torsion
C14 C13 C10 C6 178.7(3)
C12 C13 C10 C6 -2.6(3)
C14 C13 C10 C9 7.0(7)
C12 C13 C10 C9 -174.3(4)
C14 C13 C10 Fe1 -103.3(4)
C12 C13 C10 Fe1 75.4(3)
C8 Fe1 C10 C6 -80.0(2)
C5 Fe1 C10 C6 119.0(2)
C3 Fe1 C10 C6 -160.8(4)
C9 Fe1 C10 C6 -118.9(3)
C4 Fe1 C10 C6 162.6(2)
C1 Fe1 C10 C6 77.5(3)
C7 Fe1 C10 C6 -36.1(2)
C2 Fe1 C10 C6 41.3(6)
C8 Fe1 C10 C9 38.9(2)
C5 Fe1 C10 C9 -122.1(2)
C3 Fe1 C10 C9 -41.9(5)
C4 Fe1 C10 C9 -78.5(3)
C1 Fe1 C10 C9 -163.6(2)
C6 Fe1 C10 C9 118.9(3)
C7 Fe1 C10 C9 82.7(2)
C2 Fe1 C10 C9 160.2(5)
C8 Fe1 C10 C13 -177.0(3)
C5 Fe1 C10 C13 22.0(4)
C3 Fe1 C10 C13 102.2(5)
C9 Fe1 C10 C13 144.1(4)
C4 Fe1 C10 C13 65.6(4)
C1 Fe1 C10 C13 -19.5(4)
C6 Fe1 C10 C13 -97.0(4)
C7 Fe1 C10 C13 -133.2(3)
C2 Fe1 C10 C13 -55.7(7)
C15 C24 C23 C22 -179.1(3)
C19 C24 C23 C22 1.8(5)
C23 C24 C15 C16 -176.5(3)
C19 C24 C15 C16 2.6(5)
C23 C24 C15 C14 4.1(5)
C19 C24 C15 C14 -176.8(3)
C10 C13 C14 C25 -178.8(3)
C12 C13 C14 C25 2.8(5)
C10 C13 C14 C15 4.3(5)
C12 C13 C14 C15 -174.1(3)
C16 C15 C14 C13 76.1(4)
C24 C15 C14 C13 -104.5(4)
C16 C15 C14 C25 -101.0(4)
C24 C15 C14 C25 78.4(4)
C12 N1 C6 C7 175.5(5)
C11 N1 C6 C7 -19.4(7)
C12 N1 C6 C10 0.7(4)
C11 N1 C6 C10 165.9(4)
C12 N1 C6 Fe1 -79.3(4)
C11 N1 C6 Fe1 85.9(5)
C9 C10 C6 N1 176.3(3)
C13 C10 C6 N1 1.3(4)
Fe1 C10 C6 N1 -125.0(3)
C9 C10 C6 C7 -0.1(4)
C13 C10 C6 C7 -175.1(3)
Fe1 C10 C6 C7 58.6(3)
C9 C10 C6 Fe1 -58.7(2)
C13 C10 C6 Fe1 126.3(2)
C8 Fe1 C6 N1 -177.2(4)
C5 Fe1 C6 N1 19.2(4)
C3 Fe1 C6 N1 -104.4(5)
C9 Fe1 C6 N1 138.2(3)
C4 Fe1 C6 N1 56.2(6)
C1 Fe1 C6 N1 -23.9(4)
C7 Fe1 C6 N1 -138.6(4)
C2 Fe1 C6 N1 -66.2(4)
C10 Fe1 C6 N1 99.9(4)
C8 Fe1 C6 C7 -38.6(2)
C5 Fe1 C6 C7 157.8(3)
C3 Fe1 C6 C7 34.2(6)
C9 Fe1 C6 C7 -83.3(2)
C4 Fe1 C6 C7 -165.2(4)
C1 Fe1 C6 C7 114.7(3)
C2 Fe1 C6 C7 72.4(3)
C10 Fe1 C6 C7 -121.5(3)
C8 Fe1 C6 C10 82.9(2)
C5 Fe1 C6 C10 -80.7(3)
C3 Fe1 C6 C10 155.7(4)
C9 Fe1 C6 C10 38.22(19)
C4 Fe1 C6 C10 -43.7(6)
C1 Fe1 C6 C10 -123.8(2)
C7 Fe1 C6 C10 121.5(3)
C2 Fe1 C6 C10 -166.1(2)
C13 C14 C25 C30 -117.2(4)
C15 C14 C25 C30 59.7(4)
C13 C14 C25 C26 61.8(5)
C15 C14 C25 C26 -121.2(4)
C8 Fe1 C1 C5 -162.1(4)
C3 Fe1 C1 C5 -82.5(3)
C9 Fe1 C1 C5 35.7(7)
C4 Fe1 C1 C5 -39.4(3)
C6 Fe1 C1 C5 117.8(3)
C7 Fe1 C1 C5 161.0(3)
C2 Fe1 C1 C5 -120.3(4)
C10 Fe1 C1 C5 75.4(3)
C8 Fe1 C1 C2 -41.9(5)
C5 Fe1 C1 C2 120.3(4)
C3 Fe1 C1 C2 37.7(3)
C9 Fe1 C1 C2 155.9(5)
C4 Fe1 C1 C2 80.9(3)
C6 Fe1 C1 C2 -122.0(3)
C7 Fe1 C1 C2 -78.8(3)
C10 Fe1 C1 C2 -164.3(2)
C6 N1 C12 O1 175.6(3)
C11 N1 C12 O1 9.9(6)
C6 N1 C12 C13 -2.4(4)
C11 N1 C12 C13 -168.1(4)
C14 C13 C12 O1 4.0(6)
C10 C13 C12 O1 -174.8(3)
C14 C13 C12 N1 -178.2(3)
C10 C13 C12 N1 3.0(4)
C24 C15 C16 C17 -1.8(5)
C14 C15 C16 C17 177.6(3)
C28 C29 C30 C25 2.4(6)
C26 C25 C30 C29 -2.2(5)
C14 C25 C30 C29 176.9(3)
C15 C16 C17 C18 -1.0(6)
C8 Fe1 C3 C4 -124.4(3)
C5 Fe1 C3 C4 37.6(3)
C9 Fe1 C3 C4 -81.9(3)
C1 Fe1 C3 C4 81.1(3)
C6 Fe1 C3 C4 169.1(4)
C7 Fe1 C3 C4 -165.3(3)
C2 Fe1 C3 C4 118.5(4)
C10 Fe1 C3 C4 -51.7(5)
C8 Fe1 C3 C2 117.1(3)
C5 Fe1 C3 C2 -80.9(3)
C9 Fe1 C3 C2 159.6(3)
C4 Fe1 C3 C2 -118.5(4)
C1 Fe1 C3 C2 -37.4(3)
C6 Fe1 C3 C2 50.6(6)
C7 Fe1 C3 C2 76.3(3)
C10 Fe1 C3 C2 -170.2(3)
C28 C27 C26 C25 -0.5(6)
C30 C25 C26 C27 1.3(6)
C14 C25 C26 C27 -177.8(4)
C6 C10 C9 C8 0.1(4)
C13 C10 C9 C8 171.8(4)
Fe1 C10 C9 C8 -59.1(2)
C6 C10 C9 Fe1 59.1(2)
C13 C10 C9 Fe1 -129.1(5)
C5 Fe1 C9 C8 -163.7(3)
C3 Fe1 C9 C8 -80.5(3)
C4 Fe1 C9 C8 -122.1(3)
C1 Fe1 C9 C8 168.8(6)
C6 Fe1 C9 C8 80.1(2)
C7 Fe1 C9 C8 37.0(2)
C2 Fe1 C9 C8 -48.9(5)
C10 Fe1 C9 C8 117.7(3)
C8 Fe1 C9 C10 -117.7(3)
C5 Fe1 C9 C10 78.6(3)
C3 Fe1 C9 C10 161.8(2)
C4 Fe1 C9 C10 120.2(2)
C1 Fe1 C9 C10 51.1(6)
C6 Fe1 C9 C10 -37.57(18)
C7 Fe1 C9 C10 -80.7(2)
C2 Fe1 C9 C10 -166.6(4)
C23 C24 C19 C20 -1.7(5)
C15 C24 C19 C20 179.2(3)
C23 C24 C19 C18 178.4(3)
C15 C24 C19 C18 -0.7(5)
C10 C9 C8 C7 0.0(4)
Fe1 C9 C8 C7 -60.2(3)
C10 C9 C8 Fe1 60.2(2)
C5 Fe1 C8 C7 168.1(5)
C3 Fe1 C8 C7 -123.1(3)
C9 Fe1 C8 C7 120.3(3)
C4 Fe1 C8 C7 -162.6(3)
C1 Fe1 C8 C7 -52.0(5)
C6 Fe1 C8 C7 38.0(2)
C2 Fe1 C8 C7 -81.6(3)
C10 Fe1 C8 C7 81.6(2)
C5 Fe1 C8 C9 47.8(6)
C3 Fe1 C8 C9 116.6(2)
C4 Fe1 C8 C9 77.1(3)
C1 Fe1 C8 C9 -172.3(4)
C6 Fe1 C8 C9 -82.2(2)
C7 Fe1 C8 C9 -120.3(3)
C2 Fe1 C8 C9 158.2(2)
C10 Fe1 C8 C9 -38.64(19)
N1 C6 C7 C8 -174.6(4)
C10 C6 C7 C8 0.1(4)
Fe1 C6 C7 C8 58.9(3)
N1 C6 C7 Fe1 126.4(5)
C10 C6 C7 Fe1 -58.8(2)
C9 C8 C7 C6 -0.1(4)
Fe1 C8 C7 C6 -60.0(3)
C9 C8 C7 Fe1 59.9(3)
C8 Fe1 C7 C6 117.9(3)
C5 Fe1 C7 C6 -52.9(5)
C3 Fe1 C7 C6 -167.4(2)
C9 Fe1 C7 C6 80.4(2)
C4 Fe1 C7 C6 164.3(5)
C1 Fe1 C7 C6 -85.0(3)
C2 Fe1 C7 C6 -126.2(2)
C10 Fe1 C7 C6 36.3(2)
C5 Fe1 C7 C8 -170.7(4)
C3 Fe1 C7 C8 74.8(3)
C9 Fe1 C7 C8 -37.5(2)
C4 Fe1 C7 C8 46.4(6)
C1 Fe1 C7 C8 157.1(2)
C6 Fe1 C7 C8 -117.9(3)
C2 Fe1 C7 C8 115.9(3)
C10 Fe1 C7 C8 -81.5(2)
C24 C23 C22 C21 -0.3(6)
C20 C21 C22 C23 -1.5(7)
C2 C1 C5 C4 1.4(5)
Fe1 C1 C5 C4 60.8(3)
C2 C1 C5 Fe1 -59.3(3)
C8 Fe1 C5 C1 155.2(5)
C3 Fe1 C5 C1 80.5(3)
C9 Fe1 C5 C1 -168.1(2)
C4 Fe1 C5 C1 116.9(4)
C6 Fe1 C5 C1 -82.6(3)
C7 Fe1 C5 C1 -44.7(6)
C2 Fe1 C5 C1 36.8(3)
C10 Fe1 C5 C1 -125.1(3)
C8 Fe1 C5 C4 38.3(7)
C3 Fe1 C5 C4 -36.4(3)
C9 Fe1 C5 C4 75.0(3)
C1 Fe1 C5 C4 -116.9(4)
C6 Fe1 C5 C4 160.5(3)
C7 Fe1 C5 C4 -161.6(4)
C2 Fe1 C5 C4 -80.1(3)
C10 Fe1 C5 C4 118.0(3)
C22 C21 C20 C19 1.6(7)
C24 C19 C20 C21 0.0(6)
C18 C19 C20 C21 179.9(4)
C26 C27 C28 C29 0.6(6)
C26 C27 C28 C31 178.2(4)
C30 C29 C28 C27 -1.5(6)
C30 C29 C28 C31 -179.1(4)
F3 C31 C28 C27 168.7(5)
F1 C31 C28 C27 -69.1(6)
F2 C31 C28 C27 50.1(6)
F3 C31 C28 C29 -13.8(7)
F1 C31 C28 C29 108.4(6)
F2 C31 C28 C29 -132.4(6)
C5 C1 C2 C3 -0.1(5)
Fe1 C1 C2 C3 -58.9(3)
C5 C1 C2 Fe1 58.8(3)
C4 C3 C2 C1 -1.3(5)
Fe1 C3 C2 C1 59.3(3)
C4 C3 C2 Fe1 -60.6(3)
C8 Fe1 C2 C1 161.2(3)
C5 Fe1 C2 C1 -37.0(3)
C3 Fe1 C2 C1 -119.2(4)
C9 Fe1 C2 C1 -164.1(4)
C4 Fe1 C2 C1 -81.6(3)
C6 Fe1 C2 C1 78.9(3)
C7 Fe1 C2 C1 118.8(3)
C10 Fe1 C2 C1 47.1(7)
C8 Fe1 C2 C3 -79.7(3)
C5 Fe1 C2 C3 82.2(3)
C9 Fe1 C2 C3 -44.9(5)
C4 Fe1 C2 C3 37.6(3)
C1 Fe1 C2 C3 119.2(4)
C6 Fe1 C2 C3 -161.9(3)
C7 Fe1 C2 C3 -122.0(3)
C10 Fe1 C2 C3 166.3(5)
C2 C3 C4 C5 2.2(5)
Fe1 C3 C4 C5 -58.4(3)
C2 C3 C4 Fe1 60.6(3)
C1 C5 C4 C3 -2.3(5)
Fe1 C5 C4 C3 58.8(3)
C1 C5 C4 Fe1 -61.1(3)
C8 Fe1 C4 C3 73.0(3)
C5 Fe1 C4 C3 -120.3(4)
C9 Fe1 C4 C3 115.3(3)
C1 Fe1 C4 C3 -81.7(3)
C6 Fe1 C4 C3 -170.3(4)
C7 Fe1 C4 C3 38.3(6)
C2 Fe1 C4 C3 -38.2(3)
C10 Fe1 C4 C3 157.6(2)
C8 Fe1 C4 C5 -166.7(3)
C3 Fe1 C4 C5 120.3(4)
C9 Fe1 C4 C5 -124.4(3)
C1 Fe1 C4 C5 38.6(3)
C6 Fe1 C4 C5 -50.0(6)
C7 Fe1 C4 C5 158.6(5)
C2 Fe1 C4 C5 82.1(3)
C10 Fe1 C4 C5 -82.1(3)
C16 C17 C18 C19 2.9(6)
C20 C19 C18 C17 178.1(4)
C24 C19 C18 C17 -2.0(5)
